data_2207110
loop_
_publ_author_name
'Hao, Hong-Qing'
' Zhang, Hui'
'Chen, Jian-Gu'
'Ng, Seik Weng'

_publ_section_title
;<i>catena</i>-Poly[[[diaqua(pyrimidin-2-ylsulfanylacetato)lanthanum(III)]-di-\m-pyrimidin-2-ylsulfanylacetato]
 trihydrate]
;
_journal_coeditor_code XU6055
_journal_issue 10
_journal_name_full 'Acta Crystallographica Section E'
_journal_page_first m1960
_journal_page_last m1962
_journal_paper_doi 10.1107/S1600536805028096
_journal_volume 61
_journal_year 2005
_chemical_formula_iupac '[La (C6 H5 N2 O2 S1)3 (H2 O)2], 3H2 O'
_chemical_formula_moiety 'La,3C6 H5 N2 O2 S, 2H2 O, 3H2 O'
_chemical_formula_sum 'C18 H25 La N6 O11 S3'
_chemical_formula_weight 736.53
_chemical_name_systematic
;
catena-Poly[[[diaqua(pyrimidin-2-ylsulfanylacetato)lanthanum(III)]-di-
\m-pyrimidin-2-ylsulfanylacetato] trihydrate]
;
_space_group_IT_number 14
_symmetry_cell_setting monoclinic
_symmetry_space_group_name_Hall '-P 2ybc'
_symmetry_space_group_name_H-M 'P 1 21/c 1'
_atom_sites_solution_hydrogens geom
_atom_sites_solution_primary direct
_atom_sites_solution_secondary difmap
_audit_creation_method SHELXL-97
_cell_angle_alpha 90.00
_cell_angle_beta 97.0460(10)
_cell_angle_gamma 90.00
_cell_formula_units_Z 4
_cell_length_a 8.8145(3)
_cell_length_b 11.8211(5)
_cell_length_c 25.8870(10)
_cell_measurement_reflns_used 7684
_cell_measurement_temperature 295(2)
_cell_measurement_theta_max 28.6
_cell_measurement_theta_min 2.3
_cell_volume 2676.98(18)
_computing_cell_refinement 'SAINT (Bruker, 2003)'
_computing_data_collection 'SMART (Bruker, 2003)'
_computing_data_reduction SAINT
_computing_molecular_graphics 'ORTEPII (Johnson, 1976)'
_computing_publication_material SHELXL97
_computing_structure_refinement 'SHELXL97 (Sheldrick, 1997)'
_computing_structure_solution 'SHELXS97 (Sheldrick, 1997)'
_diffrn_ambient_temperature 295(2)
_diffrn_measured_fraction_theta_full 0.99
_diffrn_measured_fraction_theta_max 0.99
_diffrn_measurement_device_type 'Bruker APEX area-detector'
_diffrn_measurement_method '\f and \w'
_diffrn_radiation_monochromator graphite
_diffrn_radiation_source 'fine-focus sealed tube'
_diffrn_radiation_type MoK\a
_diffrn_radiation_wavelength 0.71073
_diffrn_reflns_av_R_equivalents 0.029
_diffrn_reflns_av_sigmaI/netI 0.034
_diffrn_reflns_limit_h_max 11
_diffrn_reflns_limit_h_min -9
_diffrn_reflns_limit_k_max 12
_diffrn_reflns_limit_k_min -15
_diffrn_reflns_limit_l_max 32
_diffrn_reflns_limit_l_min -33
_diffrn_reflns_number 15909
_diffrn_reflns_theta_full 27.5
_diffrn_reflns_theta_max 27.5
_diffrn_reflns_theta_min 1.6
_diffrn_standards_decay_% 0
_diffrn_standards_interval_count 0
_diffrn_standards_interval_time 0
_diffrn_standards_number 0
_exptl_absorpt_coefficient_mu 1.897
_exptl_absorpt_correction_T_max 0.777
_exptl_absorpt_correction_T_min 0.504
_exptl_absorpt_correction_type multi-scan
_exptl_absorpt_process_details '(SADABS; Sheldrick, 1996)'
_exptl_crystal_colour Colorless
_exptl_crystal_density_diffrn 1.827
_exptl_crystal_density_method 'not measured'
_exptl_crystal_description Block
_exptl_crystal_F_000 1472
_exptl_crystal_size_max 0.50
_exptl_crystal_size_mid 0.22
_exptl_crystal_size_min 0.14
_refine_diff_density_max 1.19
_refine_diff_density_min -0.75
_refine_ls_extinction_method none
_refine_ls_goodness_of_fit_ref 1.16
_refine_ls_hydrogen_treatment mixed
_refine_ls_matrix_type full
_refine_ls_number_parameters 382
_refine_ls_number_reflns 6110
_refine_ls_number_restraints 15
_refine_ls_restrained_S_all 1.16
_refine_ls_R_factor_all 0.047
_refine_ls_R_factor_gt 0.044
_refine_ls_shift/su_max 0.001
_refine_ls_shift/su_mean 0.000
_refine_ls_structure_factor_coef Fsqd
_refine_ls_weighting_details 'calc w = 1/[\s^2^(Fo^2^)+(0.0499P)^2^+4.1463P] where P = (Fo^2^+2Fc^2^)/3'
_refine_ls_weighting_scheme calc
_refine_ls_wR_factor_gt 0.107
_refine_ls_wR_factor_ref 0.110
_reflns_number_gt 5749
_reflns_number_total 6110
_reflns_threshold_expression I>2\s(I)
_cod_data_source_file xu6055.cif
_cod_data_source_block I
_cod_depositor_comments
;
The following automatic conversions were performed:
'_symmetry_cell_setting' value 'Monoclinic' changed to 'monoclinic'
according to '/home/saulius/struct/CIF-dictionaries/cif_core.dic'
dictionary named 'cif_core.dic' version 2.4.1 from 2010-06-29.

Automatic conversion script
Id: cif_fix_enum 1527 2010-12-29 10:47:43Z saulius 

The following automatic conversions were performed:

'_symmetry_cell_setting' value 'Monoclinic' changed to 'monoclinic'
according to /home/saulius/struct/CIF-dictionaries/cif_core.dic
dictionary named 'cif_core.dic' version 2.4.1 from 2010-06-29.

Automatic conversion script
Id: cif_fix_values 1715 2011-07-08 13:25:40Z adriana 
;
_cod_original_cell_volume 2677.0(2)
_cod_original_sg_symbol_H-M 'P 21/c'
_cod_database_code 2207110

loop_
_symmetry_equiv_pos_as_xyz
'x, y, z'
'-x, y+1/2, -z+1/2'
'-x, -y, -z'
'x, -y-1/2, z-1/2'

loop_
_atom_site_label
_atom_site_fract_x
_atom_site_fract_y
_atom_site_fract_z
_atom_site_U_iso_or_equiv
_atom_site_adp_type
_atom_site_calc_flag
_atom_site_refinement_flags
_atom_site_occupancy
_atom_site_type_symbol
La1 0.24487(2) 0.48747(2) 0.498420(10) 0.02170(10) Uani d . 1 La
S1 0.5311(2) 0.39430(10) 0.69500(4) 0.0470(3) Uani d . 1 S
S2 0.4673(2) 0.08040(10) 0.55240(5) 0.0476(3) Uani d . 1 S
S3 -0.0317(2) 0.21670(10) 0.34125(4) 0.0404(3) Uani d . 1 S
O1 0.3454(3) 0.4736(3) 0.59650(10) 0.0350(10) Uani d . 1 O
O2 0.5419(3) 0.4989(2) 0.55470(10) 0.0310(10) Uani d . 1 O
O3 0.1503(3) 0.3031(2) 0.53760(10) 0.0350(10) Uani d . 1 O
O4 0.3790(3) 0.2962(2) 0.51390(10) 0.0350(10) Uani d . 1 O
O5 -0.0392(3) 0.4333(2) 0.45580(10) 0.0260(10) Uani d . 1 O
O6 0.1484(3) 0.3640(3) 0.41880(10) 0.0350(10) Uani d . 1 O
O1w 0.3398(3) 0.6877(3) 0.52140(10) 0.0370(10) Uani d D 1 O
O2w 0.1468(3) 0.6245(3) 0.42760(10) 0.0380(10) Uani d D 1 O
O3w 0.0981(4) 0.8355(3) 0.50420(10) 0.0500(10) Uani d D 1 O
O4w -0.0958(4) 0.5996(3) 0.35340(10) 0.0490(10) Uani d D 1 O
O5w 0.1230(6) 1.0288(4) 0.4489(2) 0.0770(10) Uani d D 1 O
N1 0.7112(5) 0.2556(4) 0.6491(2) 0.0460(10) Uani d . 1 N
N2 0.6024(5) 0.1919(4) 0.7227(2) 0.0580(10) Uani d . 1 N
N3 0.3869(4) -0.0388(3) 0.63130(10) 0.0350(10) Uani d . 1 N
N4 0.5952(4) -0.1016(3) 0.58960(10) 0.0400(10) Uani d . 1 N
N5 0.0257(4) 0.4134(3) 0.29690(10) 0.0370(10) Uani d . 1 N
N6 0.1111(5) 0.2424(4) 0.2629(2) 0.0530(10) Uani d . 1 N
C1 0.4845(4) 0.4851(3) 0.59590(10) 0.0250(10) Uani d . 1 C
C2 0.5888(5) 0.4845(4) 0.6462(2) 0.0350(10) Uani d . 1 C
C3 0.6261(5) 0.2679(4) 0.6867(2) 0.0370(10) Uani d . 1 C
C4 0.7790(7) 0.1555(5) 0.6472(2) 0.0600(10) Uani d . 1 C
C5 0.7640(7) 0.0724(5) 0.6819(2) 0.0600(10) Uani d . 1 C
C6 0.6737(7) 0.0952(5) 0.7191(2) 0.065(2) Uani d . 1 C
C7 0.2768(4) 0.2565(3) 0.5380(2) 0.0310(10) Uani d . 1 C
C8 0.3067(5) 0.1532(4) 0.5705(2) 0.0410(10) Uani d . 1 C
C9 0.4812(5) -0.0313(3) 0.5962(2) 0.0320(10) Uani d . 1 C
C10 0.4121(5) -0.1244(4) 0.6640(2) 0.0390(10) Uani d . 1 C
C11 0.5247(6) -0.2007(4) 0.6611(2) 0.0400(10) Uani d . 1 C
C12 0.6136(5) -0.1871(4) 0.6220(2) 0.0430(10) Uani d . 1 C
C13 0.0111(4) 0.3731(3) 0.42190(10) 0.0250(10) Uani d . 1 C
C14 -0.1050(5) 0.3133(4) 0.3845(2) 0.0340(10) Uani d . 1 C
C15 0.0412(5) 0.3026(4) 0.2959(2) 0.0350(10) Uani d . 1 C
C16 0.0885(6) 0.4681(5) 0.2604(2) 0.0490(10) Uani d . 1 C
C17 0.1640(7) 0.4162(5) 0.2243(2) 0.0560(10) Uani d . 1 C
C18 0.1719(7) 0.3016(5) 0.2273(2) 0.059(2) Uani d . 1 C
H1w1 0.275(3) 0.740(3) 0.512(2) 0.044 Uiso d D 1 H
H1w2 0.425(2) 0.707(3) 0.512(2) 0.044 Uiso d D 1 H
H2w1 0.211(3) 0.656(4) 0.4100(10) 0.045 Uiso d D 1 H
H2w2 0.064(3) 0.612(4) 0.4080(10) 0.045 Uiso d D 1 H
H3w1 0.117(6) 0.890(3) 0.485(2) 0.059 Uiso d D 1 H
H3w2 0.041(6) 0.788(3) 0.487(2) 0.059 Uiso d D 1 H
H4w1 -0.184(3) 0.588(4) 0.363(2) 0.059 Uiso d D 1 H
H4w2 -0.082(5) 0.553(4) 0.329(2) 0.059 Uiso d D 1 H
H5w1 0.064(6) 1.080(4) 0.458(3) 0.092 Uiso d D 1 H
H5w2 0.203(4) 1.058(5) 0.439(3) 0.092 Uiso d D 1 H
H2a 0.5967 0.5611 0.6597 0.041 Uiso calc R 1 H
H2b 0.6900 0.4616 0.6391 0.041 Uiso calc R 1 H
H4 0.8393 0.1422 0.6207 0.072 Uiso calc R 1 H
H5 0.8133 0.0032 0.6803 0.072 Uiso calc R 1 H
H6 0.6612 0.0392 0.7434 0.078 Uiso calc R 1 H
H8a 0.2179 0.1041 0.5659 0.049 Uiso calc R 1 H
H8b 0.3254 0.1743 0.6069 0.049 Uiso calc R 1 H
H10 0.3496 -0.1325 0.6902 0.046 Uiso calc R 1 H
H11 0.5409 -0.2601 0.6847 0.048 Uiso calc R 1 H
H12 0.6894 -0.2401 0.6182 0.052 Uiso calc R 1 H
H14a -0.1651 0.3698 0.3640 0.041 Uiso calc R 1 H
H14b -0.1736 0.2725 0.4044 0.041 Uiso calc R 1 H
H16 0.0805 0.5466 0.2593 0.059 Uiso calc R 1 H
H17 0.2076 0.4567 0.1991 0.067 Uiso calc R 1 H
H18 0.2224 0.2630 0.2031 0.071 Uiso calc R 1 H

loop_
_atom_site_aniso_label
_atom_site_aniso_U_11
_atom_site_aniso_U_22
_atom_site_aniso_U_33
_atom_site_aniso_U_12
_atom_site_aniso_U_13
_atom_site_aniso_U_23
La1 0.01570(10) 0.02700(10) 0.02310(10) 0.00400(10) 0.00540(10) 0.00290(10)
S1 0.0490(7) 0.0660(8) 0.0281(5) 0.0167(6) 0.0127(5) 0.0101(5)
S2 0.0511(7) 0.0480(7) 0.0480(7) 0.0256(6) 0.0237(5) 0.0187(5)
S3 0.0508(7) 0.0374(6) 0.0350(5) -0.0092(5) 0.0135(5) -0.0091(4)
O1 0.0220(10) 0.057(2) 0.0280(10) 0.0030(10) 0.0080(10) 0.0060(10)
O2 0.0230(10) 0.043(2) 0.0270(10) 0.0030(10) 0.0100(10) 0.0040(10)
O3 0.0230(10) 0.034(2) 0.050(2) 0.0070(10) 0.0090(10) 0.0100(10)
O4 0.028(2) 0.034(2) 0.047(2) 0.0080(10) 0.0130(10) 0.0080(10)
O5 0.0210(10) 0.0310(10) 0.0260(10) 0.0040(10) 0.0080(10) -0.0020(10)
O6 0.0220(10) 0.046(2) 0.037(2) 0.0040(10) 0.0080(10) -0.0120(10)
O1w 0.0220(10) 0.034(2) 0.056(2) 0.0020(10) 0.0110(10) 0.0010(10)
O2w 0.028(2) 0.048(2) 0.037(2) 0.0040(10) 0.0040(10) 0.0140(10)
O3w 0.043(2) 0.035(2) 0.071(2) 0.000(2) 0.013(2) 0.006(2)
O4w 0.047(2) 0.063(2) 0.040(2) 0.004(2) 0.015(2) 0.006(2)
O5w 0.073(3) 0.066(3) 0.101(4) 0.012(2) 0.048(3) 0.023(3)
N1 0.051(2) 0.047(2) 0.041(2) 0.006(2) 0.014(2) 0.005(2)
N2 0.058(3) 0.068(3) 0.050(2) -0.003(2) 0.013(2) 0.019(2)
N3 0.032(2) 0.036(2) 0.038(2) 0.007(2) 0.009(2) 0.005(2)
N4 0.044(2) 0.038(2) 0.041(2) 0.017(2) 0.014(2) 0.007(2)
N5 0.037(2) 0.042(2) 0.033(2) -0.003(2) 0.006(2) -0.002(2)
N6 0.067(3) 0.049(2) 0.047(2) -0.005(2) 0.028(2) -0.013(2)
C1 0.025(2) 0.026(2) 0.026(2) 0.0049(14) 0.007(2) 0.0000(10)
C2 0.036(2) 0.039(2) 0.027(2) -0.002(2) 0.000(2) -0.001(2)
C3 0.032(2) 0.047(3) 0.030(2) -0.005(2) 0.002(2) 0.006(2)
C4 0.072(4) 0.056(3) 0.057(3) 0.009(3) 0.023(3) 0.000(3)
C5 0.064(4) 0.047(3) 0.067(4) 0.004(3) -0.003(3) -0.002(3)
C6 0.073(4) 0.053(3) 0.066(4) -0.007(3) -0.003(3) 0.022(3)
C7 0.025(2) 0.030(2) 0.038(2) 0.002(2) 0.004(2) -0.002(2)
C8 0.038(2) 0.040(2) 0.046(2) 0.015(2) 0.018(2) 0.013(2)
C9 0.037(2) 0.029(2) 0.032(2) 0.008(2) 0.007(2) 0.000(2)
C10 0.035(2) 0.043(2) 0.039(2) -0.001(2) 0.009(2) 0.006(2)
C11 0.051(3) 0.034(2) 0.035(2) 0.008(2) 0.005(2) 0.008(2)
C12 0.043(3) 0.038(2) 0.050(3) 0.019(2) 0.008(2) 0.003(2)
C13 0.025(2) 0.026(2) 0.026(2) 0.0040(10) 0.0070(10) 0.0020(10)
C14 0.027(2) 0.046(2) 0.031(2) -0.006(2) 0.007(2) -0.008(2)
C15 0.033(2) 0.044(2) 0.027(2) -0.004(2) 0.003(2) -0.009(2)
C16 0.057(3) 0.046(3) 0.044(3) -0.007(2) 0.005(2) 0.000(2)
C17 0.062(3) 0.067(4) 0.043(3) -0.023(3) 0.021(2) -0.001(2)
C18 0.064(4) 0.075(4) 0.045(3) -0.009(3) 0.030(3) -0.016(3)

loop_
_atom_type_symbol
_atom_type_description
_atom_type_scat_dispersion_real
_atom_type_scat_dispersion_imag
_atom_type_scat_source
C C 0.0033 0.0016 'International Tables Vol C Tables 4.2.6.8 and 6.1.1.4'
H H 0.0000 0.0000 'International Tables Vol C Tables 4.2.6.8 and 6.1.1.4'
N N 0.0061 0.0033 'International Tables Vol C Tables 4.2.6.8 and 6.1.1.4'
O O 0.0106 0.0060 'International Tables Vol C Tables 4.2.6.8 and 6.1.1.4'
S S 0.1246 0.1234 'International Tables Vol C Tables 4.2.6.8 and 6.1.1.4'
La La -0.2871 2.4523 'International Tables Vol C Tables 4.2.6.8 and 6.1.1.4'

loop_
_geom_angle_atom_site_label_1
_geom_angle_atom_site_label_2
_geom_angle_atom_site_label_3
_geom_angle_site_symmetry_1
_geom_angle_site_symmetry_3
_geom_angle
_geom_angle_publ_flag
O1 La1 O2 . . 46.90(10) yes
O1 La1 O2 . 3_666 111.00(10) yes
O1 La1 O3 . . 69.50(10) yes
O1 La1 O4 . . 72.20(10) yes
O1 La1 O5 . . 125.20(10) yes
O1 La1 O5 . 3_566 74.70(10) yes
O1 La1 O6 . . 141.80(10) yes
O1 La1 O1w . . 76.60(10) yes
O1 La1 O2w . . 143.10(10) yes
O2 La1 O2 . 3_666 64.20(10) yes
O2 La1 O3 . . 99.20(10) yes
O2 La1 O4 . . 65.30(10) yes
O2 La1 O5 . . 167.50(10) yes
O2 La1 O5 . 3_566 114.90(10) yes
O2 La1 O6 . . 129.00(10) yes
O2 La1 O1w . . 65.30(10) yes
O2 La1 O2w . . 123.80(10) yes
O2 La1 O3 3_666 . 125.350(10) yes
O2 La1 O4 3_666 . 77.10(10) yes
O2 La1 O5 3_666 3_566 153.80(10) yes
O2 La1 O5 3_666 . 121.50(10) yes
O2 La1 O6 3_666 . 77.90(10) yes
O2 La1 O1w 3_666 . 79.60(10) yes
O2 La1 O2w 3_666 . 76.70(10) yes
O3 La1 O4 . . 50.10(10) yes
O3 La1 O5 . . 68.30(10) yes
O3 La1 O5 . 3_566 80.80(10) yes
O3 La1 O6 . . 75.30(10) yes
O3 La1 O1w . . 143.30(10) yes
O3 La1 O2w . . 136.80(10) yes
O4 La1 O5 . . 104.10(10) yes
O4 La1 O5 . 3_566 127.80(10) yes
O4 La1 O6 . . 74.10(10) yes
O4 La1 O1w . . 130.50(10) yes
O4 La1 O2w . . 142.40(10) yes
O5 La1 O5 . 3_566 65.50(10) yes
O5 La1 O6 . . 48.60(10) yes
O5 La1 O1w . . 125.30(10) yes
O5 La1 O2w . . 68.60(10) yes
O5 La1 O6 3_566 . 114.10(10) yes
O5 La1 O1w 3_566 . 77.00(10) yes
O5 La1 O2w 3_566 . 84.20(10) yes
O6 La1 O1w . . 140.80(10) yes
O6 La1 O2w . . 74.50(10) yes
O1w La1 O2w . . 69.30(10) yes
C3 S1 C2 . . 104.1(2) no
C9 S2 C8 . . 101.1(2) no
C15 S3 C14 . . 104.1(2) no
C1 O1 La1 . . 101.6(2) no
C1 O2 La1 . 3_666 154.5(3) no
C1 O2 La1 . . 89.3(2) no
La1 O2 La1 3_666 . 115.82(10) no
C7 O3 La1 . . 92.6(2) no
C7 O4 La1 . . 93.6(2) no
C13 O5 La1 . 3_566 153.6(2) no
C13 O5 La1 . . 91.8(2) no
La1 O5 La1 3_566 . 114.49(9) no
C13 O6 La1 . . 97.5(2) no
C3 N1 C4 . . 115.4(4) no
C6 N2 C3 . . 114.8(5) no
C9 N3 C10 . . 115.2(4) no
C12 N4 C9 . . 115.8(4) no
C15 N5 C16 . . 114.8(4) no
C15 N6 C18 . . 115.3(5) no
O1 C1 O2 . . 122.2(4) no
O1 C1 C2 . . 119.5(4) no
O2 C1 C2 . . 118.3(4) no
C1 C2 S1 . . 115.0(3) no
N1 C3 N2 . . 126.9(5) no
N1 C3 S1 . . 121.1(3) no
N2 C3 S1 . . 112.0(4) no
N1 C4 C5 . . 122.8(5) no
C4 C5 C6 . . 116.4(6) no
N2 C6 C5 . . 123.6(5) no
O4 C7 O3 . . 122.1(4) no
O4 C7 C8 . . 120.1(4) no
O3 C7 C8 . . 117.7(4) no
C7 C8 S2 . . 110.0(3) no
N3 C9 N4 . . 126.9(4) no
N3 C9 S2 . . 120.4(3) no
N4 C9 S2 . . 112.7(3) no
N3 C10 C11 . . 123.0(4) no
C10 C11 C12 . . 117.1(4) no
N4 C12 C11 . . 121.9(4) no
O6 C13 O5 . . 122.1(4) no
O6 C13 C14 . . 121.3(3) no
O5 C13 C14 . . 116.6(3) no
C13 C14 S3 . . 116.0(3) no
N5 C15 N6 . . 127.3(4) no
N5 C15 S3 . . 121.3(3) no
N6 C15 S3 . . 111.3(4) no
N5 C16 C17 . . 123.6(5) no
C16 C17 C18 . . 116.0(5) no
N6 C18 C17 . . 123.0(5) no
La1 O1w H1w1 . . 114(3) no
La1 O1w H1w2 . . 117(3) no
H1w1 O1w H1w2 . . 109(2) no
La1 O2w H2w1 . . 118(3) no
La1 O2w H2w2 . . 121(3) no
H2w1 O2w H2w2 . . 110(2) no
H3w1 O3w H3w2 . . 110(2) no
H4w1 O4w H4w2 . . 109(2) no
H5w1 O5w H5w2 . . 110(2) no
C1 C2 H2a . . 108.5 no
S1 C2 H2a . . 108.5 no
C1 C2 H2b . . 108.5 no
S1 C2 H2b . . 108.5 no
H2a C2 H2b . . 107.5 no
N1 C4 H4 . . 118.6 no
C5 C4 H4 . . 118.6 no
C4 C5 H5 . . 121.8 no
C6 C5 H5 . . 121.8 no
N2 C6 H6 . . 118.2 no
C5 C6 H6 . . 118.2 no
C7 C8 H8a . . 109.7 no
S2 C8 H8a . . 109.7 no
C7 C8 H8b . . 109.7 no
S2 C8 H8b . . 109.7 no
H8a C8 H8b . . 108.2 no
N3 C10 H10 . . 118.5 no
C11 C10 H10 . . 118.5 no
C10 C11 H11 . . 121.4 no
C12 C11 H11 . . 121.4 no
N4 C12 H12 . . 119.0 no
C11 C12 H12 . . 119.0 no
C13 C14 H14a . . 108.3 no
S3 C14 H14a . . 108.3 no
C13 C14 H14b . . 108.3 no
S3 C14 H14b . . 108.3 no
H14a C14 H14b . . 107.4 no
N5 C16 H16 . . 118.2 no
C17 C16 H16 . . 118.2 no
C16 C17 H17 . . 122.0 no
C18 C17 H17 . . 122.0 no
N6 C18 H18 . . 118.5 no
C17 C18 H18 . . 118.5 no

loop_
_geom_bond_atom_site_label_1
_geom_bond_atom_site_label_2
_geom_bond_site_symmetry_2
_geom_bond_distance
_geom_bond_publ_flag
La1 O1 . 2.590(3) yes
La1 O2 . 2.838(3) yes
La1 O2 3_666 2.466(3) yes
La1 O3 . 2.584(3) yes
La1 O4 . 2.560(3) yes
La1 O5 . 2.687(3) yes
La1 O5 3_566 2.469(2) yes
La1 O6 . 2.583(3) yes
La1 O1w . 2.556(3) yes
La1 O2w . 2.518(3) yes
S1 C3 . 1.740(5) no
S1 C2 . 1.775(4) no
S2 C9 . 1.734(4) no
S2 C8 . 1.769(4) no
S3 C15 . 1.734(4) no
S3 C14 . 1.776(4) no
O1 C1 . 1.236(5) no
O2 C1 . 1.247(5) no
O3 C7 . 1.243(5) no
O4 C7 . 1.249(5) no
O5 C13 . 1.254(4) no
O6 C13 . 1.227(4) no
O1w H1w1 . 0.850(10) no
O1w H1w2 . 0.850(10) no
O2w H2w1 . 0.850(10) no
O2w H2w2 . 0.850(10) no
O3w H3w1 . 0.850(10) no
O3w H3w2 . 0.850(10) no
O4w H4w1 . 0.850(10) no
O4w H4w2 . 0.850(10) no
O5w H5w1 . 0.850(10) no
O5w H5w2 . 0.850(10) no
N1 C3 . 1.308(6) no
N1 C4 . 1.329(7) no
N2 C6 . 1.314(8) no
N2 C3 . 1.329(6) no
N3 C9 . 1.309(5) no
N3 C10 . 1.319(5) no
N4 C12 . 1.311(6) no
N4 C9 . 1.331(5) no
N5 C15 . 1.317(6) no
N5 C16 . 1.323(6) no
N6 C15 . 1.322(5) no
N6 C18 . 1.321(7) no
C1 C2 . 1.498(5) no
C4 C5 . 1.349(8) no
C5 C6 . 1.348(9) no
C7 C8 . 1.488(6) no
C10 C11 . 1.351(6) no
C11 C12 . 1.362(6) no
C13 C14 . 1.496(5) no
C16 C17 . 1.358(7) no
C17 C18 . 1.359(8) no
C2 H2a . 0.97 no
C2 H2b . 0.97 no
C4 H4 . 0.93 no
C5 H5 . 0.93 no
C6 H6 . 0.93 no
C8 H8a . 0.97 no
C8 H8b . 0.97 no
C10 H10 . 0.93 no
C11 H11 . 0.93 no
C12 H12 . 0.93 no
C14 H14a . 0.97 no
C14 H14b . 0.97 no
C16 H16 . 0.93 no
C17 H17 . 0.93 no
C18 H18 . 0.93 no

loop_
_geom_hbond_atom_site_label_D
_geom_hbond_atom_site_label_H
_geom_hbond_atom_site_label_A
_geom_hbond_site_symmetry_A
_geom_hbond_distance_DH
_geom_hbond_distance_HA
_geom_hbond_distance_DA
_geom_hbond_angle_DHA
_geom_hbond_publ_flag
O1w H1w1 O3w . 0.850(10) 1.920(10) 2.749(5) 165(4) yes
O1w H1w2 O4 3_666 0.850(10) 1.93(2) 2.751(4) 164(4) yes
O2w H2w1 N1 3_666 0.850(10) 2.05(2) 2.852(5) 158(4) yes
O2w H2w2 O4w . 0.850(10) 1.88(2) 2.709(5) 167(4) yes
O3w H3w1 O5w . 0.850(10) 1.89(2) 2.718(5) 166(6) yes
O3w H3w2 O3 3_566 0.850(10) 2.03(2) 2.840(5) 158(5) yes
O4w H4w1 O1 3_566 0.850(10) 2.01(2) 2.823(4) 160(5) yes
O4w H4w2 N5 . 0.850(10) 2.13(3) 2.918(5) 154(5) yes
O5w H5w1 O3w 3_576 0.850(10) 2.09(2) 2.903(6) 162(6) yes
O5w H5w2 N4 3_666 0.850(10) 2.08(2) 2.918(6) 169(6) yes

loop_
_geom_torsion_atom_site_label_1
_geom_torsion_atom_site_label_2
_geom_torsion_atom_site_label_3
_geom_torsion_atom_site_label_4
_geom_torsion_site_symmetry_1
_geom_torsion_site_symmetry_4
_geom_torsion
_geom_torsion_publ_flag
O2 La1 O1 C1 3_666 . 4.6(3) no
O5 La1 O1 C1 3_566 . -148.5(3) no
O2w La1 O1 C1 . . -91.2(3) no
O1w La1 O1 C1 . . -68.5(2) no
O4 La1 O1 C1 . . 72.6(2) no
O3 La1 O1 C1 . . 125.8(3) no
O6 La1 O1 C1 . . 101.8(3) no
O5 La1 O1 C1 . . 167.5(2) no
O2 La1 O1 C1 . . 0.1(2) no
O2 La1 O2 C1 3_666 . -175.4(3) no
O5 La1 O2 C1 3_566 . 33.7(2) no
O2w La1 O2 C1 . . 133.8(2) no
O1w La1 O2 C1 . . 94.6(2) no
O4 La1 O2 C1 . . -88.3(2) no
O3 La1 O2 C1 . . -50.5(2) no
O6 La1 O2 C1 . . -129.0(2) no
O1 La1 O2 C1 . . 0.0(2) no
O5 La1 O2 C1 . . -55.3(4) no
O5 La1 O2 La1 3_566 3_666 -151.00(10) no
O2w La1 O2 La1 . 3_666 -50.9(2) no
O1w La1 O2 La1 . 3_666 -90.10(10) no
O4 La1 O2 La1 . 3_666 87.10(10) no
O3 La1 O2 La1 . 3_666 124.90(10) no
O6 La1 O2 La1 . 3_666 46.4(2) no
O1 La1 O2 La1 . 3_666 175.3(2) no
O5 La1 O2 La1 . 3_666 120.0(3) no
O2 La1 O3 C7 3_666 . 25.3(3) no
O5 La1 O3 C7 3_566 . -153.4(3) no
O2w La1 O3 C7 . . 135.4(2) no
O1w La1 O3 C7 . . -100.1(3) no
O4 La1 O3 C7 . . 7.1(2) no
O6 La1 O3 C7 . . 88.5(2) no
O1 La1 O3 C7 . . -76.4(2) no
O5 La1 O3 C7 . . 139.4(3) no
O2 La1 O3 C7 . . -39.5(3) no
O2 La1 O4 C7 3_666 . -171.9(3) no
O5 La1 O4 C7 3_566 . 17.5(3) no
O2w La1 O4 C7 . . -125.3(2) no
O1w La1 O4 C7 . . 124.3(2) no
O3 La1 O4 C7 . . -7.1(2) no
O6 La1 O4 C7 . . -91.0(2) no
O1 La1 O4 C7 . . 70.8(2) no
O5 La1 O4 C7 . . -52.2(3) no
O2 La1 O4 C7 . . 120.8(3) no
O2 La1 O5 C13 3_666 . 31.2(2) no
O5 La1 O5 C13 3_566 . -177.5(3) no
O2w La1 O5 C13 . . 89.1(2) no
O1w La1 O5 C13 . . 131.2(2) no
O4 La1 O5 C13 . . -52.1(2) no
O3 La1 O5 C13 . . -88.0(2) no
O6 La1 O5 C13 . . 1.3(2) no
O1 La1 O5 C13 . . -130.1(2) no
O2 La1 O5 C13 . . -82.8(4) no
O2 La1 O5 La1 3_666 3_566 -151.30(10) no
O2w La1 O5 La1 . 3_566 -93.40(10) no
O1w La1 O5 La1 . 3_566 -51.3(2) no
O4 La1 O5 La1 . 3_566 125.40(10) no
O3 La1 O5 La1 . 3_566 89.60(10) no
O6 La1 O5 La1 . 3_566 178.8(2) no
O1 La1 O5 La1 . 3_566 47.5(2) no
O2 La1 O5 La1 . 3_566 94.8(3) no
O2 La1 O6 C13 3_666 . -155.6(3) no
O5 La1 O6 C13 3_566 . -0.1(3) no
O2w La1 O6 C13 . . -76.2(2) no
O1w La1 O6 C13 . . -99.3(3) no
O4 La1 O6 C13 . . 124.7(3) no
O3 La1 O6 C13 . . 72.6(2) no
O1 La1 O6 C13 . . 95.8(3) no
O5 La1 O6 C13 . . -1.3(2) no
O2 La1 O6 C13 . . 162.6(2) no
La1 O1 C1 O2 . . -0.1(4) no
La1 O1 C1 C2 . . 178.9(3) no
La1 O2 C1 O1 3_666 . -170.2(4) no
La1 O2 C1 O1 . . 0.1(4) no
La1 O2 C1 C2 3_666 . 10.8(8) no
La1 O2 C1 C2 . . -178.9(3) no
O1 C1 C2 S1 . . 33.9(5) no
O2 C1 C2 S1 . . -147.1(3) no
C3 S1 C2 C1 . . 93.1(3) no
C4 N1 C3 N2 . . 0.7(7) no
C4 N1 C3 S1 . . 179.4(4) no
C6 N2 C3 N1 . . 0.0(8) no
C6 N2 C3 S1 . . -178.8(4) no
C2 S1 C3 N1 . . -2.7(4) no
C2 S1 C3 N2 . . 176.2(3) no
C3 N1 C4 C5 . . -1.1(8) no
N1 C4 C5 C6 . . 0.9(9) no
C3 N2 C6 C5 . . -0.3(9) no
C4 C5 C6 N2 . . -0.2(9) no
La1 O4 C7 O3 . . 13.4(4) no
La1 O4 C7 C8 . . -163.7(4) no
La1 O3 C7 O4 . . -13.3(4) no
La1 O3 C7 C8 . . 163.9(3) no
O4 C7 C8 S2 . . -18.4(5) no
O3 C7 C8 S2 . . 164.4(3) no
C9 S2 C8 C7 . . 178.3(3) no
C10 N3 C9 N4 . . 1.6(7) no
C10 N3 C9 S2 . . -177.2(3) no
C12 N4 C9 N3 . . 0.2(7) no
C12 N4 C9 S2 . . 179.0(4) no
C8 S2 C9 N3 . . -2.2(4) no
C8 S2 C9 N4 . . 178.8(4) no
C9 N3 C10 C11 . . -1.4(7) no
N3 C10 C11 C12 . . -0.5(7) no
C9 N4 C12 C11 . . -2.3(7) no
C10 C11 C12 N4 . . 2.5(7) no
La1 O6 C13 O5 . . 2.5(4) no
La1 O6 C13 C14 . . -178.3(3) no
La1 O5 C13 O6 3_566 . -177.3(4) no
La1 O5 C13 O6 . . -2.4(4) no
La1 O5 C13 C14 3_566 . 3.4(7) no
La1 O5 C13 C14 . . 178.4(3) no
O6 C13 C14 S3 . . 7.3(5) no
O5 C13 C14 S3 . . -173.4(3) no
C15 S3 C14 C13 . . -74.9(4) no
C16 N5 C15 N6 . . -0.1(7) no
C16 N5 C15 S3 . . 179.2(3) no
C18 N6 C15 N5 . . 0.2(7) no
C18 N6 C15 S3 . . -179.2(4) no
C14 S3 C15 N5 . . -4.2(4) no
C14 S3 C15 N6 . . 175.2(3) no
C15 N5 C16 C17 . . -0.2(7) no
N5 C16 C17 C18 . . 0.3(9) no
C15 N6 C18 C17 . . 0.0(8) no
C16 C17 C18 N6 . . -0.2(9) no
